data_7028074
loop_
_publ_author_name
'Di Leo, Daniela'
'Berrettini, Francesco'
'Cini, Renzo'

_publ_section_title
;
 Synthesis of platinum(II)--piroxicam compounds. Crystal structure of
 trans-dichloro(\h2-ethene)(piroxicam)platinum(II)&#x200A;&#x2021;
;
_journal_issue 12
_journal_name_full 'Journal of the Chemical Society, Dalton Transactions'
_journal_page_first 1993
_journal_paper_doi 10.1039/a709280f
_journal_year 1998
_chemical_formula_sum 'C20 H20 Cl2 N3 O4 Pt S'
_chemical_formula_weight 664.39
_chemical_name_common trans-[PtCl2(h2-C2H4)(Hpir)]x0.5C6H6
_chemical_name_systematic
; 
 ? 
;
_space_group_IT_number 2
_symmetry_space_group_name_Hall '-P 1'
_symmetry_space_group_name_H-M 'P -1'
_atom_sites_solution_hydrogens mixed
_atom_sites_solution_primary PATTERSON
_atom_sites_solution_secondary difmap
_audit_creation_method SHELXL
_cell_angle_alpha 87.920(10)
_cell_angle_beta 83.920(10)
_cell_angle_gamma 79.570(10)
_cell_formula_units_Z 2
_cell_length_a 6.9290(10)
_cell_length_b 11.3950(10)
_cell_length_c 14.948(2)
_cell_measurement_reflns_used 28
_cell_measurement_temperature 295(2)
_cell_measurement_theta_max 40
_cell_measurement_theta_min 10
_cell_volume 1154.0(3)
_computing_cell_refinement 'SIEMENS XSCANS'
_computing_data_collection 'SIEMENS XSCANS'
_computing_data_reduction 'SIEMENS XSCANS'
_computing_molecular_graphics 'XPMA-ZORTEP (Zsolnai, 1994)'
_computing_publication_material 'SHELXL-93 (Sheldrick, 1993)'
_computing_structure_refinement 'SHELXL-93 (Sheldrick, 1993)'
_computing_structure_solution 'SHELXS-86 (Sheldrick, 1990)'
_diffrn_ambient_temperature 295(2)
_diffrn_measurement_device 'SIEMENS P4'
_diffrn_measurement_method omega
_diffrn_radiation_monochromator graphite
_diffrn_radiation_source 'fine-focus sealed tube'
_diffrn_radiation_type MoK\a
_diffrn_radiation_wavelength 0.71073
_diffrn_reflns_av_R_equivalents 0.0132
_diffrn_reflns_av_sigmaI/netI 0.0290
_diffrn_reflns_limit_h_max 8
_diffrn_reflns_limit_h_min 0
_diffrn_reflns_limit_k_max 13
_diffrn_reflns_limit_k_min -13
_diffrn_reflns_limit_l_max 17
_diffrn_reflns_limit_l_min -17
_diffrn_reflns_number 4435
_diffrn_reflns_theta_max 25.00
_diffrn_reflns_theta_min 2.74
_diffrn_standards_decay_% 'no appreciable decay'
_diffrn_standards_interval_count 97
_diffrn_standards_number 3
_exptl_absorpt_coefficient_mu 6.49
_exptl_absorpt_correction_T_max 0.91
_exptl_absorpt_correction_T_min 0.65
_exptl_absorpt_correction_type psi-scan
_exptl_crystal_colour yellow
_exptl_crystal_density_diffrn 1.912
_exptl_crystal_description parallelepiped
_exptl_crystal_F_000 642
_exptl_crystal_size_max 0.6
_exptl_crystal_size_mid 0.4
_exptl_crystal_size_min 0.4
_refine_diff_density_max 2.354
_refine_diff_density_min -2.941
_refine_diff_density_rms 0.169
_refine_ls_extinction_method none
_refine_ls_goodness_of_fit_all 1.053
_refine_ls_goodness_of_fit_obs 1.080
_refine_ls_hydrogen_treatment
;
H(16), H(17) and ethene free, all others free to ride
on the atoms to which they are bound
;
_refine_ls_matrix_type full
_refine_ls_number_parameters 298
_refine_ls_number_reflns 4069
_refine_ls_number_restraints 5
_refine_ls_restrained_S_all 1.099
_refine_ls_restrained_S_obs 1.080
_refine_ls_R_factor_all 0.0505
_refine_ls_R_factor_obs 0.0419
_refine_ls_shift/esd_max 0.126
_refine_ls_shift/esd_mean 0.003
_refine_ls_structure_factor_coef Fsqd
_refine_ls_weighting_details 'w=1/[\s^2^(Fo^2^)+(0.0767P)^2^+0.0000P] where P=(Fo^2^+2Fc^2^)/3'
_refine_ls_weighting_scheme calc
_refine_ls_wR_factor_all 0.1119
_refine_ls_wR_factor_obs 0.1019
_reflns_number_observed 3533
_reflns_number_total 4071
_reflns_observed_criterion >2sigma(I)
_cod_data_source_file F709280sup1.cif
_cod_data_source_block ptpiret2
_cod_depositor_comments
;
The following automatic conversions were performed:

'_refine_ls_weighting_scheme' value 'calc
w=1/[\s^2^(Fo^2^)+(0.0767P)^2^+0.0000P] where P=(Fo^2^+2Fc^2^)/3' was
changed to 'calc'. New tag '_refine_ls_weighting_details' was
created. The value of the new tag was set to
'w=1/[\s^2^(Fo^2^)+(0.0767P)^2^+0.0000P] where P=(Fo^2^+2Fc^2^)/3'.

Automatic conversion script
Id: cif_fix_values 3143 2015-03-26 13:38:13Z robertas 

The following automatic conversions were performed:

'_atom_sites_solution_hydrogens' value 'geom + difmap' was changed to
'mixed'.

Automatic conversion script
Id: cif_fix_values 6452 2018-10-05 10:23:21Z andrius 
;
_cod_original_cell_volume 1154.0(2)
_cod_original_sg_symbol_H-M 'P(-1), no. 2'
_cod_database_code 7028074

loop_
_symmetry_equiv_pos_as_xyz
'x, y, z'
'-x, -y, -z'

loop_
_atom_site_aniso_label
_atom_site_aniso_U_11
_atom_site_aniso_U_22
_atom_site_aniso_U_33
_atom_site_aniso_U_23
_atom_site_aniso_U_13
_atom_site_aniso_U_12
Pt1 0.0464(2) 0.0413(2) 0.0391(2) 0.00578(11) -0.00348(11) -0.02095(12)
Cl1 0.0552(12) 0.0540(12) 0.0755(14) 0.0187(10) -0.0088(10) -0.0118(9)
Cl2 0.0448(11) 0.096(2) 0.0753(15) 0.0316(13) -0.0085(10) -0.0219(11)
S1 0.0485(11) 0.0393(10) 0.0519(11) 0.0077(8) -0.0027(8) -0.0155(8)
O11 0.043(3) 0.065(4) 0.065(4) 0.001(3) 0.006(3) -0.019(3)
O12 0.089(5) 0.038(3) 0.066(4) 0.019(3) -0.012(3) -0.019(3)
O15 0.069(4) 0.041(3) 0.054(3) 0.014(2) 0.002(3) -0.016(3)
O17 0.073(4) 0.057(3) 0.044(3) 0.016(3) -0.003(3) -0.018(3)
N2 0.043(3) 0.033(3) 0.048(3) 0.009(2) -0.007(3) -0.011(3)
N16 0.050(4) 0.027(3) 0.050(4) 0.009(3) 0.002(3) -0.008(3)
N1' 0.045(3) 0.035(3) 0.055(4) 0.009(3) -0.013(3) -0.010(3)
C3 0.039(4) 0.040(4) 0.048(4) 0.010(3) 0.004(3) -0.012(3)
C4 0.031(4) 0.049(4) 0.048(4) 0.013(3) 0.001(3) -0.008(3)
C5 0.048(5) 0.080(6) 0.052(5) -0.001(4) -0.002(4) -0.003(4)
C6 0.062(6) 0.083(7) 0.069(6) -0.027(6) -0.005(5) 0.004(5)
C7 0.078(7) 0.058(6) 0.095(8) -0.034(6) -0.021(6) 0.008(5)
C8 0.069(6) 0.041(4) 0.080(6) -0.001(4) -0.021(5) -0.005(4)
C9 0.034(4) 0.046(4) 0.057(5) -0.008(3) -0.005(3) -0.002(3)
C10 0.031(4) 0.052(4) 0.053(4) -0.004(3) -0.003(3) -0.005(3)
C13 0.071(6) 0.044(4) 0.070(6) 0.008(4) -0.028(5) -0.018(4)
C14 0.035(4) 0.040(4) 0.051(4) 0.017(3) -0.006(3) -0.012(3)
C2' 0.039(4) 0.034(4) 0.048(4) 0.011(3) -0.011(3) -0.015(3)
C3' 0.050(5) 0.038(4) 0.068(5) 0.013(4) -0.008(4) -0.015(3)
C4' 0.069(6) 0.033(4) 0.088(7) 0.011(4) -0.022(5) -0.021(4)
C5' 0.072(6) 0.037(4) 0.075(6) -0.004(4) -0.011(5) -0.015(4)
C6' 0.065(5) 0.049(5) 0.047(4) -0.005(4) -0.005(4) -0.013(4)
C1E 0.089(7) 0.052(5) 0.083(7) 0.003(5) -0.007(6) -0.037(5)
C2E 0.074(6) 0.064(5) 0.044(4) 0.015(4) -0.007(4) -0.033(5)
C1B 0.067(7) 0.053(6) 0.134(10) 0.024(6) -0.005(7) -0.011(5)
C2B 0.098(9) 0.066(7) 0.128(11) -0.020(7) -0.029(8) -0.027(6)
C3B 0.092(8) 0.090(9) 0.097(9) 0.011(7) -0.024(7) -0.025(7)

loop_
_atom_site_label
_atom_site_type_symbol
_atom_site_fract_x
_atom_site_fract_y
_atom_site_fract_z
_atom_site_U_iso_or_equiv
_atom_site_thermal_displace_type
_atom_site_occupancy
_atom_site_calc_flag
_atom_site_refinement_flags
Pt1 Pt 0.12905(4) 0.49984(2) 0.13376(2) 0.04084(13) Uani 1 d .
Cl1 Cl -0.1796(3) 0.5969(2) 0.1055(2) 0.0616(5) Uani 1 d .
Cl2 Cl 0.4354(3) 0.3993(3) 0.1612(2) 0.0716(7) Uani 1 d .
S1 S -0.1455(3) 0.7802(2) 0.36864(13) 0.0460(4) Uani 1 d .
O11 O 0.0600(8) 0.7303(5) 0.3643(4) 0.0570(14) Uani 1 d .
O12 O -0.2110(10) 0.8766(5) 0.3099(4) 0.064(2) Uani 1 d .
O15 O -0.2085(9) 0.3706(5) 0.4440(4) 0.0547(14) Uani 1 d .
O17 O -0.2448(9) 0.5236(5) 0.5756(4) 0.0581(14) Uani 1 d D
H17 H -0.2182(141) 0.4585(53) 0.5437(55) 0.070 Uiso 1 d D
N2 N -0.2655(9) 0.6723(5) 0.3535(4) 0.0407(13) Uani 1 d .
N16 N -0.1556(10) 0.4432(5) 0.3004(4) 0.0427(15) Uani 1 d .
H16 H -0.1535(125) 0.4995(78) 0.2732(58) 0.051 Uiso 1 d .
N1' N 0.0215(9) 0.3449(5) 0.1771(4) 0.0443(14) Uani 1 d .
C3 C -0.2434(11) 0.5783(6) 0.4209(5) 0.043(2) Uani 1 d .
C4 C -0.2564(10) 0.6055(7) 0.5095(5) 0.044(2) Uani 1 d .
C5 C -0.3327(13) 0.7556(9) 0.6312(6) 0.061(2) Uani 1 d .
H5 H -0.3619(13) 0.6964(9) 0.6722(6) 0.073 Uiso 1 calc R
C6 C -0.3458(15) 0.8718(10) 0.6584(7) 0.073(3) Uani 1 d .
H6 H -0.3865(15) 0.8907(10) 0.7182(7) 0.087 Uiso 1 calc R
C7 C -0.3000(16) 0.9597(9) 0.5990(8) 0.078(3) Uani 1 d .
H7 H -0.3083(16) 1.0368(9) 0.6193(8) 0.093 Uiso 1 calc R
C8 C -0.2410(14) 0.9344(7) 0.5085(7) 0.063(2) Uani 1 d .
H8 H -0.2096(14) 0.9936(7) 0.4679(7) 0.075 Uiso 1 calc R
C9 C -0.2309(11) 0.8190(7) 0.4814(5) 0.046(2) Uani 1 d .
C10 C -0.2743(10) 0.7290(7) 0.5403(5) 0.045(2) Uani 1 d .
C13 C -0.4660(14) 0.7054(7) 0.3278(6) 0.059(2) Uani 1 d .
H131 H -0.4703(14) 0.7680(7) 0.2829(6) 0.071 Uiso 1 calc R
H132 H -0.5544(14) 0.7328(7) 0.3797(6) 0.071 Uiso 1 calc R
H133 H -0.5052(14) 0.6372(7) 0.3039(6) 0.071 Uiso 1 calc R
C14 C -0.2033(10) 0.4560(6) 0.3906(5) 0.042(2) Uani 1 d .
C2' C -0.0971(10) 0.3368(6) 0.2528(5) 0.039(2) Uani 1 d .
C3' C -0.1535(12) 0.2302(7) 0.2809(6) 0.051(2) Uani 1 d .
H3' H -0.2335(12) 0.2255(7) 0.3345(6) 0.062 Uiso 1 calc R
C4' C -0.0899(14) 0.1310(7) 0.2288(7) 0.061(2) Uani 1 d .
H4' H -0.1265(14) 0.0584(7) 0.2467(7) 0.073 Uiso 1 calc R
C5' C 0.0292(14) 0.1403(7) 0.1495(6) 0.060(2) Uani 1 d .
H5' H 0.0743(14) 0.0738(7) 0.1138(6) 0.072 Uiso 1 calc R
C6' C 0.0799(13) 0.2477(7) 0.1239(6) 0.054(2) Uani 1 d .
H6' H 0.1555(13) 0.2546(7) 0.0694(6) 0.064 Uiso 1 calc R
C1E C 0.2154(17) 0.6737(9) 0.1399(7) 0.072(3) Uani 1 d D
H1E1 H 0.0831(88) 0.7371(73) 0.1488(69) 0.086 Uiso 1 d D
H2E1 H 0.3519(84) 0.6296(83) 0.1620(68) 0.086 Uiso 1 d D
C2E C 0.2594(15) 0.6290(8) 0.0514(6) 0.058(2) Uani 1 d D
H1E2 H 0.1996(126) 0.6264(81) -0.0096(34) 0.070 Uiso 1 d D
H2E2 H 0.3998(67) 0.5748(70) 0.0424(60) 0.070 Uiso 1 d D
C1B C 0.4831(16) 0.1094(9) 0.9616(10) 0.085(3) Uani 1 d .
H1B H 0.4716(16) 0.1850(9) 0.9349(10) 0.103 Uiso 1 calc R
C2B C 0.5781(19) 0.0858(10) 1.0348(10) 0.094(4) Uani 1 d .
H2B H 0.6319(19) 0.1452(10) 1.0591(10) 0.113 Uiso 1 calc R
C3B C 0.4029(18) 0.0244(11) 0.9257(9) 0.091(3) Uani 1 d .
H3B H 0.3358(18) 0.0412(11) 0.8747(9) 0.109 Uiso 1 calc R

loop_
_atom_type_symbol
_atom_type_description
_atom_type_scat_dispersion_real
_atom_type_scat_dispersion_imag
_atom_type_scat_source
C C 0.0033 0.0016 'International Tables Vol C Tables 4.2.6.8 and 6.1.1.4'
H H 0.0000 0.0000 'International Tables Vol C Tables 4.2.6.8 and 6.1.1.4'
N N 0.0061 0.0033 'International Tables Vol C Tables 4.2.6.8 and 6.1.1.4'
O O 0.0106 0.0060 'International Tables Vol C Tables 4.2.6.8 and 6.1.1.4'
Cl Cl 0.1484 0.1585 'International Tables Vol C Tables 4.2.6.8 and 6.1.1.4'
S S 0.1246 0.1234 'International Tables Vol C Tables 4.2.6.8 and 6.1.1.4'
Pt Pt -1.7033 8.3905 'International Tables Vol C Tables 4.2.6.8 and 6.1.1.4'

loop_
_geom_angle_atom_site_label_1
_geom_angle_atom_site_label_2
_geom_angle_atom_site_label_3
_geom_angle
_geom_angle_site_symmetry_3
N1' Pt1 C2E 162.3(3) .
N1' Pt1 C1E 159.3(3) .
C2E Pt1 C1E 38.3(4) .
N1' Pt1 Cl2 87.1(2) .
C2E Pt1 Cl2 90.7(3) .
C1E Pt1 Cl2 92.9(3) .
N1' Pt1 Cl1 91.9(2) .
C2E Pt1 Cl1 90.1(3) .
C1E Pt1 Cl1 88.3(3) .
Cl2 Pt1 Cl1 178.80(8) .
O12 S1 O11 119.5(4) .
O12 S1 N2 108.0(4) .
O11 S1 N2 107.9(3) .
O12 S1 C9 109.8(4) .
O11 S1 C9 108.5(4) .
N2 S1 C9 101.6(3) .
C3 N2 C13 113.8(6) .
C3 N2 S1 114.0(5) .
C13 N2 S1 117.7(5) .
C14 N16 C2' 127.8(6) .
C2' N1' C6' 119.5(7) .
C2' N1' Pt1 124.0(5) .
C6' N1' Pt1 116.6(5) .
C4 C3 N2 120.2(7) .
C4 C3 C14 122.0(6) .
N2 C3 C14 117.8(6) .
O17 C4 C3 123.4(7) .
O17 C4 C10 114.0(7) .
C3 C4 C10 122.5(7) .
C6 C5 C10 118.5(9) .
C7 C6 C5 121.5(9) .
C6 C7 C8 120.6(9) .
C9 C8 C7 117.8(9) .
C8 C9 C10 122.4(8) .
C8 C9 S1 119.7(7) .
C10 C9 S1 117.7(6) .
C9 C10 C5 119.2(8) .
C9 C10 C4 121.0(7) .
C5 C10 C4 119.8(8) .
O15 C14 N16 123.3(7) .
O15 C14 C3 121.8(7) .
N16 C14 C3 114.9(6) .
N1' C2' C3' 121.4(7) .
N1' C2' N16 114.9(6) .
C3' C2' N16 123.6(7) .
C4' C3' C2' 119.2(8) .
C3' C4' C5' 119.2(8) .
C6' C5' C4' 119.6(8) .
N1' C6' C5' 121.0(8) .
C2E C1E Pt1 69.7(5) .
C1E C2E Pt1 72.0(5) .
C2B C1B C3B 120.6(10) .
C1B C2B C3B 120.4(11) 2_657
C1B C3B C2B 119.0(11) 2_657

loop_
_geom_bond_atom_site_label_1
_geom_bond_atom_site_label_2
_geom_bond_distance
_geom_bond_site_symmetry_2
Pt1 N1' 2.093(6) .
Pt1 C2E 2.148(8) .
Pt1 C1E 2.178(9) .
Pt1 Cl2 2.293(2) .
Pt1 Cl1 2.297(2) .
S1 O12 1.421(6) .
S1 O11 1.430(6) .
S1 N2 1.639(6) .
S1 C9 1.770(8) .
O15 C14 1.239(8) .
O17 C4 1.334(9) .
N2 C3 1.442(9) .
N2 C13 1.461(10) .
N16 C14 1.362(10) .
N16 C2' 1.401(9) .
N1' C2' 1.336(10) .
N1' C6' 1.363(10) .
C3 C4 1.361(11) .
C3 C14 1.450(10) .
C4 C10 1.476(11) .
C5 C6 1.383(14) .
C5 C10 1.404(12) .
C6 C7 1.372(15) .
C7 C8 1.396(14) .
C8 C9 1.378(11) .
C9 C10 1.382(11) .
C2' C3' 1.381(10) .
C3' C4' 1.374(12) .
C4' C5' 1.384(13) .
C5' C6' 1.363(12) .
C1E C2E 1.418(14) .
C1B C2B 1.33(2) .
C1B C3B 1.35(2) .
C2B C3B 1.36(2) 2_657
C3B C2B 1.36(2) 2_657
